data_4343471
loop_
_publ_author_name
'W\"achtler, Erik'
'Priv\'er, Steven H'
'Wagler, J\"org'
'Heine, Thomas'
'Zhechkov, Lyuben'
'Bennett, Martin A.'
'Bhargava, Suresh K.'

_publ_contact_author
;
 W\"achtler, Erik 
 Institut f\"ur Anorganische Chemie  
 Technische Universit\"at Bergakademie Freiberg
 Leipziger Str. 29 
 09596 Freiberg 
 Bundesrepublik Deutschland
;
_publ_section_title
;
 Metallophilic Contacts in 2-C6F4PPh2 Bridged Heterobinuclear Complexes: A
 Crystallographic and Computational Study.
;
_journal_issue 14
_journal_name_full 'Inorganic chemistry'
_journal_page_first 6947
_journal_page_last 6957
_journal_paper_doi 10.1021/acs.inorgchem.5b00939
_journal_volume 54
_journal_year 2015
_chemical_absolute_configuration ad
_chemical_formula_moiety 'C44 H38 Ag F11 O2 P4 Pd, C H2 Cl2'
_chemical_formula_sum 'C45 H40 Ag Cl2 F11 O2 P4 Pd'
_chemical_formula_weight 1230.82
_chemical_name_systematic
; 
 ? 
;
_space_group_IT_number 4
_symmetry_cell_setting monoclinic
_symmetry_space_group_name_Hall 'P 2yb'
_symmetry_space_group_name_H-M 'P 1 21 1'
_atom_sites_solution_hydrogens geom
_atom_sites_solution_primary direct
_atom_sites_solution_secondary difmap
_audit_creation_method SHELXL-97
_cell_angle_alpha 90.00
_cell_angle_beta 102.2780(10)
_cell_angle_gamma 90.00
_cell_formula_units_Z 2
_cell_length_a 10.8499(6)
_cell_length_b 16.4121(10)
_cell_length_c 13.7809(8)
_cell_measurement_reflns_used 9661
_cell_measurement_temperature 150(2)
_cell_measurement_theta_max 32.82
_cell_measurement_theta_min 2.69
_cell_volume 2397.8(2)
_computing_cell_refinement 'Bruker SAINT'
_computing_data_collection 'Bruker APEX2'
_computing_data_reduction 'Bruker SAINT'
_computing_molecular_graphics 'Bruker SHELXTL'
_computing_publication_material 'Bruker SHELXTL'
_computing_structure_refinement 'SHELXL-97 (Sheldrick, 2008)'
_computing_structure_solution 'SHELXS-97 (Sheldrick, 2008)'
_diffrn_ambient_temperature 150(2)
_diffrn_measured_fraction_theta_full 0.998
_diffrn_measured_fraction_theta_max 0.998
_diffrn_measurement_device_type 'Bruker APEX-II CCD'
_diffrn_measurement_method 'phi and omega scans'
_diffrn_radiation_monochromator graphite
_diffrn_radiation_source 'fine-focus sealed tube'
_diffrn_radiation_type MoK\a
_diffrn_radiation_wavelength 0.71073
_diffrn_reflns_av_R_equivalents 0.0353
_diffrn_reflns_av_sigmaI/netI 0.0607
_diffrn_reflns_limit_h_max 17
_diffrn_reflns_limit_h_min -17
_diffrn_reflns_limit_k_max 26
_diffrn_reflns_limit_k_min -27
_diffrn_reflns_limit_l_max 11
_diffrn_reflns_limit_l_min -22
_diffrn_reflns_number 38507
_diffrn_reflns_theta_full 36.00
_diffrn_reflns_theta_max 36.00
_diffrn_reflns_theta_min 1.51
_exptl_absorpt_coefficient_mu 1.108
_exptl_absorpt_correction_T_max 0.7477
_exptl_absorpt_correction_T_min 0.613
_exptl_absorpt_correction_type multi-scan
_exptl_absorpt_process_details SADABS
_exptl_crystal_colour colorless
_exptl_crystal_density_diffrn 1.705
_exptl_crystal_density_method 'not measured'
_exptl_crystal_description plate
_exptl_crystal_F_000 1224
_exptl_crystal_size_max 0.30
_exptl_crystal_size_mid 0.27
_exptl_crystal_size_min 0.06
_refine_diff_density_max 0.717
_refine_diff_density_min -1.022
_refine_diff_density_rms 0.104
_refine_ls_abs_structure_details 'Flack H D (1983), Acta Cryst. A39, 876-881, 10101 Friedel pairs'
_refine_ls_abs_structure_Flack -0.049(13)
_refine_ls_extinction_method none
_refine_ls_goodness_of_fit_ref 1.060
_refine_ls_hydrogen_treatment constr
_refine_ls_matrix_type full
_refine_ls_number_parameters 601
_refine_ls_number_reflns 21746
_refine_ls_number_restraints 1
_refine_ls_restrained_S_all 1.060
_refine_ls_R_factor_all 0.0581
_refine_ls_R_factor_gt 0.0434
_refine_ls_shift/su_max 0.001
_refine_ls_shift/su_mean 0.000
_refine_ls_structure_factor_coef Fsqd
_refine_ls_weighting_details 'calc w=1/[\s^2^(Fo^2^)+(0.0443P)^2^+0.0000P] where P=(Fo^2^+2Fc^2^)/3'
_refine_ls_weighting_scheme calc
_refine_ls_wR_factor_gt 0.0929
_refine_ls_wR_factor_ref 0.0998
_reflns_number_gt 18194
_reflns_number_total 21746
_reflns_threshold_expression >2sigma(I)
_cod_data_source_file ic5b00939_si_002.cif
_cod_data_source_block 21
_cod_depositor_comments
;
The following automatic conversions were performed:

'_symmetry_cell_setting' value 'Monoclinic' changed to 'monoclinic'
according to
/usr/data/users/saulius/crontab/automatic-downloads/rss-feeds/ACS/lib/dictionaries/cif_core.dic
dictionary named 'cif_core.dic' version 2.4.2 from 2011-04-26.

'_exptl_absorpt_correction_type' value 'MULTI-SCAN' changed to
'multi-scan' according to
/usr/data/users/saulius/crontab/automatic-downloads/rss-feeds/ACS/lib/dictionaries/cif_core.dic
dictionary named 'cif_core.dic' version 2.4.2 from 2011-04-26.

Automatic conversion script
Id: cif_fix_values 3271 2015-04-21 07:52:19Z andrius 

 Adding full bibliography for 4343462--4343474.cif.
;
_cod_original_sg_symbol_Hall 'P 2yb   '
_cod_original_sg_symbol_H-M 'P2(1)   '
_cod_database_code 4343471

loop_
_symmetry_equiv_pos_as_xyz
'x, y, z'
'-x, y+1/2, -z'

loop_
_atom_site_label
_atom_site_type_symbol
_atom_site_fract_x
_atom_site_fract_y
_atom_site_fract_z
_atom_site_U_iso_or_equiv
_atom_site_adp_type
_atom_site_occupancy
_atom_site_symmetry_multiplicity
_atom_site_calc_flag
_atom_site_refinement_flags
Pd1 Pd 0.225574(18) 0.456363(13) 0.624025(13) 0.01604(4) Uani 1 1 d .
Ag1 Ag 0.26918(2) 0.559539(12) 0.802672(15) 0.01836(4) Uani 1 1 d .
Cl1 Cl 0.53964(17) 0.10244(10) 0.69653(13) 0.0783(4) Uani 1 1 d .
Cl2 Cl 0.47988(12) 0.10598(9) 0.89363(12) 0.0637(4) Uani 1 1 d .
P1 P 0.32331(7) 0.42691(4) 0.87863(5) 0.01635(12) Uani 1 1 d .
P2 P 0.32166(7) 0.66499(5) 0.69509(5) 0.01695(12) Uani 1 1 d .
P3 P 0.41857(8) 0.41842(5) 0.59101(6) 0.02104(14) Uani 1 1 d .
P4 P 0.01313(7) 0.47260(5) 0.62434(5) 0.02117(15) Uani 1 1 d .
O1 O 0.2390(2) 0.63689(17) 0.96057(19) 0.0314(5) Uani 1 1 d .
O2 O 0.0662(2) 0.60160(16) 0.84912(17) 0.0298(5) Uani 1 1 d .
F1 F 0.2734(2) 0.25153(12) 0.94703(13) 0.0293(4) Uani 1 1 d .
F2 F 0.1814(2) 0.12322(12) 0.83368(15) 0.0332(4) Uani 1 1 d .
F3 F 0.1244(2) 0.13788(13) 0.63313(15) 0.0358(5) Uani 1 1 d .
F4 F 0.1496(2) 0.28043(13) 0.54549(14) 0.0354(5) Uani 1 1 d .
F5 F 0.2952(2) 0.77870(12) 0.51616(14) 0.0287(4) Uani 1 1 d .
F6 F 0.1894(2) 0.74881(14) 0.32560(15) 0.0392(5) Uani 1 1 d .
F7 F 0.1036(2) 0.59649(15) 0.26894(14) 0.0386(5) Uani 1 1 d .
F8 F 0.12866(19) 0.47464(12) 0.40065(13) 0.0291(4) Uani 1 1 d .
F9 F 0.1000(2) 0.68395(19) 1.08741(16) 0.0472(7) Uani 1 1 d .
F10 F -0.0567(2) 0.61814(18) 1.0009(2) 0.0482(6) Uani 1 1 d .
F11 F -0.0136(2) 0.73839(17) 0.9558(2) 0.0483(6) Uani 1 1 d .
C1 C 0.2205(3) 0.34799(19) 0.70115(19) 0.0186(5) Uani 1 1 d .
C2 C 0.2547(3) 0.33928(18) 0.8056(2) 0.0183(5) Uani 1 1 d .
C3 C 0.2404(3) 0.26325(19) 0.8479(2) 0.0212(5) Uani 1 1 d .
C4 C 0.1933(3) 0.19582(19) 0.7914(2) 0.0229(5) Uani 1 1 d .
C5 C 0.1651(3) 0.2037(2) 0.6891(2) 0.0249(6) Uani 1 1 d .
C6 C 0.1779(3) 0.27837(19) 0.6470(2) 0.0232(5) Uani 1 1 d .
C7 C 0.2811(3) 0.42005(17) 0.99985(19) 0.0179(5) Uani 1 1 d .
C8 C 0.1570(3) 0.4369(2) 1.0048(2) 0.0301(8) Uani 1 1 d .
H8 H 0.0961 0.4468 0.9454 0.036 Uiso 1 1 calc R
C9 C 0.1211(3) 0.4394(3) 1.0957(2) 0.0348(9) Uani 1 1 d .
H9 H 0.0358 0.4503 1.0981 0.042 Uiso 1 1 calc R
C10 C 0.2092(3) 0.4260(2) 1.1825(2) 0.0281(6) Uani 1 1 d .
H10 H 0.1848 0.4277 1.2447 0.034 Uiso 1 1 calc R
C11 C 0.3320(4) 0.4104(3) 1.1783(2) 0.0339(8) Uani 1 1 d .
H11 H 0.3925 0.4014 1.2382 0.041 Uiso 1 1 calc R
C12 C 0.3694(3) 0.4074(2) 1.0878(2) 0.0296(7) Uani 1 1 d .
H12 H 0.4549 0.3967 1.0861 0.035 Uiso 1 1 calc R
C13 C 0.4927(3) 0.40914(18) 0.9046(2) 0.0205(5) Uani 1 1 d .
C14 C 0.5476(3) 0.3331(2) 0.9318(3) 0.0354(8) Uani 1 1 d .
H14 H 0.4959 0.2870 0.9356 0.043 Uiso 1 1 calc R
C15 C 0.6784(4) 0.3252(3) 0.9533(4) 0.0453(10) Uani 1 1 d .
H15 H 0.7151 0.2735 0.9725 0.054 Uiso 1 1 calc R
C16 C 0.7544(4) 0.3898(3) 0.9474(4) 0.0457(10) Uani 1 1 d .
H16 H 0.8435 0.3832 0.9619 0.055 Uiso 1 1 calc R
C17 C 0.7023(4) 0.4652(3) 0.9204(4) 0.0580(14) Uani 1 1 d .
H17 H 0.7553 0.5105 0.9161 0.070 Uiso 1 1 calc R
C18 C 0.5717(3) 0.4748(2) 0.8994(4) 0.0426(10) Uani 1 1 d .
H18 H 0.5363 0.5270 0.8813 0.051 Uiso 1 1 calc R
C19 C 0.2209(2) 0.5603(2) 0.53527(18) 0.0184(4) Uani 1 1 d .
C20 C 0.2619(3) 0.64112(18) 0.56380(19) 0.0181(5) Uani 1 1 d .
C21 C 0.2508(3) 0.70266(19) 0.4919(2) 0.0215(5) Uani 1 1 d .
C22 C 0.1980(3) 0.6884(2) 0.3933(2) 0.0252(6) Uani 1 1 d .
C23 C 0.1563(3) 0.6115(2) 0.3650(2) 0.0266(6) Uani 1 1 d .
C24 C 0.1709(3) 0.5501(2) 0.4355(2) 0.0207(5) Uani 1 1 d .
C25 C 0.4901(3) 0.68322(18) 0.7093(2) 0.0207(5) Uani 1 1 d .
C26 C 0.5513(3) 0.6944(2) 0.6320(2) 0.0272(6) Uani 1 1 d .
H26 H 0.5036 0.6961 0.5657 0.033 Uiso 1 1 calc R
C27 C 0.6819(3) 0.7030(2) 0.6497(3) 0.0323(7) Uani 1 1 d .
H27 H 0.7226 0.7100 0.5957 0.039 Uiso 1 1 calc R
C28 C 0.7524(3) 0.7014(2) 0.7462(3) 0.0341(7) Uani 1 1 d .
H28 H 0.8417 0.7063 0.7585 0.041 Uiso 1 1 calc R
C29 C 0.6916(3) 0.6927(2) 0.8246(3) 0.0324(7) Uani 1 1 d .
H29 H 0.7396 0.6930 0.8909 0.039 Uiso 1 1 calc R
C30 C 0.5623(3) 0.6837(2) 0.8076(2) 0.0245(6) Uani 1 1 d .
H30 H 0.5219 0.6778 0.8619 0.029 Uiso 1 1 calc R
C31 C 0.2586(3) 0.76481(19) 0.7179(2) 0.0209(5) Uani 1 1 d .
C32 C 0.1342(4) 0.7704(2) 0.7254(4) 0.0434(10) Uani 1 1 d .
H32 H 0.0830 0.7229 0.7164 0.052 Uiso 1 1 calc R
C33 C 0.0826(4) 0.8436(3) 0.7457(4) 0.0558(13) Uani 1 1 d .
H33 H -0.0038 0.8458 0.7492 0.067 Uiso 1 1 calc R
C34 C 0.1531(4) 0.9126(2) 0.7608(3) 0.0366(8) Uani 1 1 d .
H34 H 0.1168 0.9626 0.7752 0.044 Uiso 1 1 calc R
C35 C 0.2784(4) 0.9089(2) 0.7548(4) 0.0472(11) Uani 1 1 d .
H35 H 0.3291 0.9565 0.7659 0.057 Uiso 1 1 calc R
C36 C 0.3307(4) 0.8355(2) 0.7326(4) 0.0431(10) Uani 1 1 d .
H36 H 0.4165 0.8337 0.7273 0.052 Uiso 1 1 calc R
C37 C 0.5514(4) 0.4870(4) 0.6244(5) 0.076(2) Uani 1 1 d .
H37A H 0.6212 0.4671 0.5959 0.114 Uiso 1 1 calc R
H37B H 0.5783 0.4894 0.6969 0.114 Uiso 1 1 calc R
H37C H 0.5266 0.5415 0.5985 0.114 Uiso 1 1 calc R
C38 C 0.4834(5) 0.3212(3) 0.6386(4) 0.0539(13) Uani 1 1 d .
H38A H 0.5566 0.3082 0.6104 0.081 Uiso 1 1 calc R
H38B H 0.4192 0.2787 0.6201 0.081 Uiso 1 1 calc R
H38C H 0.5094 0.3240 0.7112 0.081 Uiso 1 1 calc R
C39 C 0.4092(4) 0.4060(3) 0.4590(3) 0.0453(11) Uani 1 1 d .
H39A H 0.3971 0.4594 0.4264 0.068 Uiso 1 1 calc R
H39B H 0.3379 0.3705 0.4310 0.068 Uiso 1 1 calc R
H39C H 0.4875 0.3815 0.4482 0.068 Uiso 1 1 calc R
C40 C -0.0805(4) 0.4178(3) 0.5201(3) 0.0414(10) Uani 1 1 d .
H40A H -0.1701 0.4225 0.5218 0.062 Uiso 1 1 calc R
H40B H -0.0560 0.3602 0.5243 0.062 Uiso 1 1 calc R
H40C H -0.0661 0.4409 0.4579 0.062 Uiso 1 1 calc R
C41 C -0.0539(3) 0.5743(2) 0.6088(3) 0.0305(7) Uani 1 1 d .
H41A H -0.0272 0.6015 0.5534 0.046 Uiso 1 1 calc R
H41B H -0.0244 0.6057 0.6698 0.046 Uiso 1 1 calc R
H41C H -0.1461 0.5706 0.5949 0.046 Uiso 1 1 calc R
C42 C -0.0466(3) 0.4353(2) 0.7294(2) 0.0280(6) Uani 1 1 d .
H42A H -0.0098 0.4671 0.7886 0.042 Uiso 1 1 calc R
H42B H -0.0235 0.3778 0.7410 0.042 Uiso 1 1 calc R
H42C H -0.1386 0.4407 0.7154 0.042 Uiso 1 1 calc R
C43 C 0.1238(3) 0.63176(19) 0.9286(2) 0.0227(5) Uani 1 1 d .
C44 C 0.0385(3) 0.6679(2) 0.9943(2) 0.0306(7) Uani 1 1 d .
C45 C 0.5970(4) 0.1203(3) 0.8308(4) 0.0511(11) Uani 1 1 d .
H45A H 0.6674 0.0825 0.8568 0.061 Uiso 1 1 calc R
H45B H 0.6294 0.1767 0.8417 0.061 Uiso 1 1 calc R

loop_
_atom_site_aniso_label
_atom_site_aniso_U_11
_atom_site_aniso_U_22
_atom_site_aniso_U_33
_atom_site_aniso_U_23
_atom_site_aniso_U_13
_atom_site_aniso_U_12
Pd1 0.01918(8) 0.01672(8) 0.01266(7) -0.00020(7) 0.00437(6) 0.00103(8)
Ag1 0.02255(9) 0.01687(8) 0.01662(8) 0.00105(8) 0.00636(7) 0.00171(8)
Cl1 0.0847(11) 0.0613(9) 0.0849(11) 0.0054(8) 0.0094(8) -0.0001(8)
Cl2 0.0479(6) 0.0504(7) 0.0940(10) -0.0086(7) 0.0180(6) 0.0018(5)
P1 0.0212(3) 0.0144(3) 0.0139(3) 0.0002(2) 0.0047(2) -0.0001(2)
P2 0.0185(3) 0.0160(3) 0.0170(3) 0.0019(2) 0.0050(2) 0.0022(2)
P3 0.0237(3) 0.0214(4) 0.0200(3) -0.0001(3) 0.0091(3) 0.0046(3)
P4 0.0182(3) 0.0269(4) 0.0181(3) -0.0030(3) 0.0033(2) -0.0021(3)
O1 0.0210(10) 0.0350(14) 0.0390(13) -0.0115(11) 0.0083(9) -0.0013(10)
O2 0.0347(12) 0.0331(13) 0.0211(10) -0.0067(9) 0.0050(9) -0.0020(10)
F1 0.0479(12) 0.0209(9) 0.0192(8) 0.0048(7) 0.0074(8) -0.0032(8)
F2 0.0471(12) 0.0177(9) 0.0360(11) 0.0031(8) 0.0113(9) -0.0096(8)
F3 0.0494(13) 0.0227(10) 0.0331(10) -0.0106(8) 0.0037(9) -0.0103(9)
F4 0.0567(14) 0.0294(11) 0.0174(8) -0.0058(8) 0.0016(8) -0.0038(10)
F5 0.0364(10) 0.0196(9) 0.0306(9) 0.0081(7) 0.0082(8) 0.0009(8)
F6 0.0568(14) 0.0320(11) 0.0271(10) 0.0180(9) 0.0050(9) 0.0085(10)
F7 0.0513(13) 0.0451(13) 0.0155(8) 0.0043(8) -0.0016(8) 0.0037(11)
F8 0.0393(10) 0.0300(11) 0.0167(7) -0.0031(7) 0.0031(7) -0.0052(8)
F9 0.0431(13) 0.076(2) 0.0232(10) -0.0161(11) 0.0078(9) 0.0010(13)
F10 0.0350(12) 0.0583(17) 0.0590(15) -0.0080(13) 0.0276(11) -0.0107(11)
F11 0.0494(14) 0.0434(15) 0.0551(15) -0.0003(12) 0.0180(11) 0.0188(12)
C1 0.0215(12) 0.0194(12) 0.0152(11) -0.0013(9) 0.0047(9) 0.0015(10)
C2 0.0210(12) 0.0172(12) 0.0173(11) -0.0031(9) 0.0053(9) 0.0004(10)
C3 0.0259(13) 0.0189(13) 0.0188(12) 0.0011(10) 0.0044(10) -0.0024(11)
C4 0.0291(14) 0.0167(12) 0.0238(13) 0.0004(10) 0.0080(11) -0.0039(11)
C5 0.0298(14) 0.0195(13) 0.0261(13) -0.0072(11) 0.0077(11) -0.0045(11)
C6 0.0305(14) 0.0205(13) 0.0183(12) -0.0026(10) 0.0048(10) -0.0028(11)
C7 0.0259(12) 0.0143(11) 0.0141(10) 0.0004(9) 0.0056(9) -0.0019(10)
C8 0.0238(13) 0.050(2) 0.0170(11) 0.0061(12) 0.0060(10) -0.0003(13)
C9 0.0297(15) 0.055(3) 0.0237(14) 0.0017(15) 0.0137(12) -0.0015(15)
C10 0.0377(17) 0.0287(15) 0.0204(13) -0.0023(12) 0.0121(12) -0.0035(13)
C11 0.0388(18) 0.048(2) 0.0147(13) -0.0021(13) 0.0043(12) 0.0062(16)
C12 0.0278(15) 0.0399(19) 0.0218(14) -0.0001(13) 0.0072(11) 0.0053(13)
C13 0.0219(12) 0.0190(12) 0.0202(12) -0.0005(10) 0.0035(10) -0.0021(10)
C14 0.0287(16) 0.0191(15) 0.058(2) 0.0008(15) 0.0070(15) 0.0030(12)
C15 0.0312(18) 0.038(2) 0.062(3) -0.006(2) 0.0008(18) 0.0105(16)
C16 0.0225(16) 0.054(3) 0.057(3) 0.002(2) 0.0015(16) 0.0032(17)
C17 0.0260(16) 0.040(3) 0.100(4) 0.024(3) -0.004(2) -0.0083(17)
C18 0.0270(16) 0.0237(17) 0.072(3) 0.0111(17) -0.0015(17) -0.0031(13)
C19 0.0180(10) 0.0200(11) 0.0180(10) 0.0024(11) 0.0061(8) 0.0027(11)
C20 0.0190(11) 0.0202(12) 0.0154(10) 0.0037(9) 0.0042(9) 0.0041(9)
C21 0.0236(12) 0.0194(13) 0.0225(12) 0.0058(10) 0.0072(10) 0.0044(10)
C22 0.0278(14) 0.0266(15) 0.0211(13) 0.0110(11) 0.0052(11) 0.0073(12)
C23 0.0274(14) 0.0344(17) 0.0174(12) 0.0049(12) 0.0036(11) 0.0055(13)
C24 0.0217(11) 0.0253(15) 0.0159(10) 0.0027(10) 0.0060(9) 0.0037(11)
C25 0.0199(12) 0.0170(12) 0.0248(13) 0.0026(10) 0.0041(10) 0.0035(10)
C26 0.0231(13) 0.0327(16) 0.0277(14) 0.0100(12) 0.0093(11) 0.0077(12)
C27 0.0235(14) 0.0344(18) 0.0414(18) 0.0073(15) 0.0123(13) 0.0051(13)
C28 0.0197(13) 0.0374(19) 0.045(2) -0.0029(16) 0.0076(13) 0.0020(13)
C29 0.0230(14) 0.0369(19) 0.0350(17) -0.0080(14) 0.0009(12) 0.0045(13)
C30 0.0211(12) 0.0250(15) 0.0272(14) -0.0024(11) 0.0047(11) 0.0031(11)
C31 0.0243(13) 0.0180(13) 0.0214(12) 0.0037(10) 0.0067(10) 0.0038(11)
C32 0.0371(19) 0.0183(15) 0.085(3) -0.0045(17) 0.036(2) -0.0012(14)
C33 0.047(2) 0.028(2) 0.105(4) 0.006(2) 0.045(3) 0.0107(18)
C34 0.057(2) 0.0213(15) 0.0336(17) 0.0008(13) 0.0145(16) 0.0162(16)
C35 0.047(2) 0.0198(16) 0.067(3) -0.0160(17) -0.006(2) 0.0030(15)
C36 0.0254(16) 0.0258(18) 0.073(3) -0.0132(18) -0.0004(17) 0.0022(13)
C37 0.0293(19) 0.074(4) 0.131(5) -0.063(4) 0.028(3) -0.009(2)
C38 0.063(3) 0.054(3) 0.058(3) 0.028(2) 0.041(2) 0.038(2)
C39 0.054(2) 0.063(3) 0.0250(16) 0.0029(17) 0.0205(16) 0.027(2)
C40 0.0294(17) 0.060(3) 0.0333(18) -0.0219(18) 0.0032(14) -0.0105(17)
C41 0.0248(13) 0.035(2) 0.0308(15) 0.0041(13) 0.0040(12) 0.0106(13)
C42 0.0226(13) 0.0355(18) 0.0276(14) -0.0005(12) 0.0093(11) -0.0047(12)
C43 0.0248(13) 0.0209(13) 0.0235(13) -0.0019(11) 0.0079(10) 0.0010(11)
C44 0.0271(14) 0.0402(19) 0.0266(14) -0.0039(14) 0.0101(12) -0.0002(14)
C45 0.035(2) 0.045(3) 0.069(3) -0.002(2) 0.001(2) -0.0056(18)

loop_
_atom_type_symbol
_atom_type_description
_atom_type_scat_dispersion_real
_atom_type_scat_dispersion_imag
_atom_type_scat_source
C C 0.0033 0.0016 'International Tables Vol C Tables 4.2.6.8 and 6.1.1.4'
H H 0.0000 0.0000 'International Tables Vol C Tables 4.2.6.8 and 6.1.1.4'
F F 0.0171 0.0103 'International Tables Vol C Tables 4.2.6.8 and 6.1.1.4'
P P 0.1023 0.0942 'International Tables Vol C Tables 4.2.6.8 and 6.1.1.4'
Pd Pd -0.9988 1.0072 'International Tables Vol C Tables 4.2.6.8 and 6.1.1.4'
Ag Ag -0.8971 1.1015 'International Tables Vol C Tables 4.2.6.8 and 6.1.1.4'
Cl Cl 0.1484 0.1585 'International Tables Vol C Tables 4.2.6.8 and 6.1.1.4'
O O 0.0106 0.0060 'International Tables Vol C Tables 4.2.6.8 and 6.1.1.4'

loop_
_geom_angle_atom_site_label_1
_geom_angle_atom_site_label_2
_geom_angle_atom_site_label_3
_geom_angle
C1 Pd1 C19 174.88(11)
C1 Pd1 P3 89.65(8)
C19 Pd1 P3 90.84(7)
C1 Pd1 P4 87.87(8)
C19 Pd1 P4 90.41(7)
P3 Pd1 P4 165.69(3)
C1 Pd1 Ag1 94.68(7)
C19 Pd1 Ag1 89.97(8)
P3 Pd1 Ag1 109.10(2)
P4 Pd1 Ag1 85.15(2)
P2 Ag1 P1 146.66(3)
P2 Ag1 O2 106.96(6)
P1 Ag1 O2 106.27(6)
P2 Ag1 O1 104.54(7)
P1 Ag1 O1 97.97(7)
O2 Ag1 O1 51.71(7)
P2 Ag1 Pd1 85.184(19)
P1 Ag1 Pd1 79.992(18)
O2 Ag1 Pd1 112.14(5)
O1 Ag1 Pd1 162.76(5)
C13 P1 C2 105.02(13)
C13 P1 C7 104.44(13)
C2 P1 C7 107.71(13)
C13 P1 Ag1 111.68(10)
C2 P1 Ag1 115.83(9)
C7 P1 Ag1 111.35(10)
C25 P2 C31 103.77(14)
C25 P2 C20 106.15(13)
C31 P2 C20 107.17(13)
C25 P2 Ag1 114.36(10)
C31 P2 Ag1 112.90(10)
C20 P2 Ag1 111.83(10)
C37 P3 C38 103.2(3)
C37 P3 C39 101.3(3)
C38 P3 C39 101.5(2)
C37 P3 Pd1 119.12(16)
C38 P3 Pd1 117.56(15)
C39 P3 Pd1 111.51(14)
C40 P4 C42 103.27(18)
C40 P4 C41 102.7(2)
C42 P4 C41 101.69(17)
C40 P4 Pd1 109.34(13)
C42 P4 Pd1 119.08(11)
C41 P4 Pd1 118.58(12)
C43 O1 Ag1 88.09(18)
C43 O2 Ag1 91.74(19)
C6 C1 C2 116.7(3)
C6 C1 Pd1 118.1(2)
C2 C1 Pd1 125.2(2)
C3 C2 C1 119.1(3)
C3 C2 P1 122.8(2)
C1 C2 P1 118.1(2)
F1 C3 C4 116.2(3)
F1 C3 C2 121.3(3)
C4 C3 C2 122.5(3)
F2 C4 C5 120.2(3)
F2 C4 C3 121.4(3)
C5 C4 C3 118.2(3)
F3 C5 C6 121.5(3)
F3 C5 C4 118.9(3)
C6 C5 C4 119.6(3)
F4 C6 C5 115.7(3)
F4 C6 C1 120.4(3)
C5 C6 C1 123.9(3)
C8 C7 C12 118.8(3)
C8 C7 P1 117.8(2)
C12 C7 P1 123.1(2)
C9 C8 C7 120.7(3)
C9 C8 H8 119.7
C7 C8 H8 119.7
C10 C9 C8 120.1(3)
C10 C9 H9 120.0
C8 C9 H9 120.0
C11 C10 C9 119.6(3)
C11 C10 H10 120.2
C9 C10 H10 120.2
C10 C11 C12 121.0(3)
C10 C11 H11 119.5
C12 C11 H11 119.5
C7 C12 C11 119.8(3)
C7 C12 H12 120.1
C11 C12 H12 120.1
C18 C13 C14 118.2(3)
C18 C13 P1 118.3(2)
C14 C13 P1 123.4(2)
C15 C14 C13 119.8(4)
C15 C14 H14 120.1
C13 C14 H14 120.1
C16 C15 C14 121.3(4)
C16 C15 H15 119.3
C14 C15 H15 119.3
C15 C16 C17 119.9(4)
C15 C16 H16 120.1
C17 C16 H16 120.1
C16 C17 C18 119.9(4)
C16 C17 H17 120.0
C18 C17 H17 120.0
C13 C18 C17 120.9(4)
C13 C18 H18 119.5
C17 C18 H18 119.5
C24 C19 C20 114.9(3)
C24 C19 Pd1 116.1(2)
C20 C19 Pd1 128.98(19)
C21 C20 C19 120.0(3)
C21 C20 P2 120.2(2)
C19 C20 P2 119.7(2)
F5 C21 C22 116.8(3)
F5 C21 C20 121.1(3)
C22 C21 C20 122.0(3)
F6 C22 C23 120.7(3)
F6 C22 C21 120.6(3)
C23 C22 C21 118.7(3)
F7 C23 C22 119.5(3)
F7 C23 C24 121.2(3)
C22 C23 C24 119.2(3)
F8 C24 C19 119.4(3)
F8 C24 C23 115.5(3)
C19 C24 C23 125.1(3)
C26 C25 C30 118.6(3)
C26 C25 P2 125.1(2)
C30 C25 P2 116.3(2)
C25 C26 C27 121.1(3)
C25 C26 H26 119.5
C27 C26 H26 119.5
C28 C27 C26 120.0(3)
C28 C27 H27 120.0
C26 C27 H27 120.0
C27 C28 C29 119.5(3)
C27 C28 H28 120.3
C29 C28 H28 120.3
C30 C29 C28 120.8(3)
C30 C29 H29 119.6
C28 C29 H29 119.6
C29 C30 C25 120.0(3)
C29 C30 H30 120.0
C25 C30 H30 120.0
C32 C31 C36 117.6(3)
C32 C31 P2 118.7(3)
C36 C31 P2 123.6(3)
C33 C32 C31 121.3(4)
C33 C32 H32 119.4
C31 C32 H32 119.4
C34 C33 C32 121.2(4)
C34 C33 H33 119.4
C32 C33 H33 119.4
C33 C34 C35 119.0(3)
C33 C34 H34 120.5
C35 C34 H34 120.5
C34 C35 C36 120.2(4)
C34 C35 H35 119.9
C36 C35 H35 119.9
C31 C36 C35 120.7(4)
C31 C36 H36 119.6
C35 C36 H36 119.6
P3 C37 H37A 109.5
P3 C37 H37B 109.5
H37A C37 H37B 109.5
P3 C37 H37C 109.5
H37A C37 H37C 109.5
H37B C37 H37C 109.5
P3 C38 H38A 109.5
P3 C38 H38B 109.5
H38A C38 H38B 109.5
P3 C38 H38C 109.5
H38A C38 H38C 109.5
H38B C38 H38C 109.5
P3 C39 H39A 109.5
P3 C39 H39B 109.5
H39A C39 H39B 109.5
P3 C39 H39C 109.5
H39A C39 H39C 109.5
H39B C39 H39C 109.5
P4 C40 H40A 109.5
P4 C40 H40B 109.5
H40A C40 H40B 109.5
P4 C40 H40C 109.5
H40A C40 H40C 109.5
H40B C40 H40C 109.5
P4 C41 H41A 109.5
P4 C41 H41B 109.5
H41A C41 H41B 109.5
P4 C41 H41C 109.5
H41A C41 H41C 109.5
H41B C41 H41C 109.5
P4 C42 H42A 109.5
P4 C42 H42B 109.5
H42A C42 H42B 109.5
P4 C42 H42C 109.5
H42A C42 H42C 109.5
H42B C42 H42C 109.5
O1 C43 O2 128.4(3)
O1 C43 C44 116.9(3)
O2 C43 C44 114.7(3)
F10 C44 F9 106.8(3)
F10 C44 F11 106.6(3)
F9 C44 F11 106.8(3)
F10 C44 C43 112.0(3)
F9 C44 C43 113.5(3)
F11 C44 C43 110.7(3)
Cl2 C45 Cl1 111.1(2)
Cl2 C45 H45A 109.4
Cl1 C45 H45A 109.4
Cl2 C45 H45B 109.4
Cl1 C45 H45B 109.4
H45A C45 H45B 108.0

loop_
_geom_bond_atom_site_label_1
_geom_bond_atom_site_label_2
_geom_bond_distance
Pd1 C1 2.079(3)
Pd1 C19 2.093(3)
Pd1 P3 2.3205(8)
Pd1 P4 2.3212(8)
Pd1 Ag1 2.9423(3)
Ag1 P2 2.4242(8)
Ag1 P1 2.4325(8)
Ag1 O2 2.517(3)
Ag1 O1 2.599(2)
Cl1 C45 1.846(5)
Cl2 C45 1.699(5)
P1 C13 1.819(3)
P1 C2 1.822(3)
P1 C7 1.827(3)
P2 C25 1.821(3)
P2 C31 1.828(3)
P2 C20 1.830(3)
P3 C37 1.809(5)
P3 C38 1.810(4)
P3 C39 1.811(4)
P4 C40 1.812(3)
P4 C42 1.814(3)
P4 C41 1.815(4)
O1 C43 1.237(4)
O2 C43 1.243(4)
F1 C3 1.350(3)
F2 C4 1.344(4)
F3 C5 1.347(4)
F4 C6 1.367(3)
F5 C21 1.354(4)
F6 C22 1.351(4)
F7 C23 1.348(4)
F8 C24 1.372(4)
F9 C44 1.340(4)
F10 C44 1.335(4)
F11 C44 1.347(5)
C1 C6 1.389(4)
C1 C2 1.415(4)
C2 C3 1.400(4)
C3 C4 1.387(4)
C4 C5 1.383(4)
C5 C6 1.376(5)
C7 C8 1.391(4)
C7 C12 1.391(4)
C8 C9 1.389(4)
C8 H8 0.9500
C9 C10 1.381(5)
C9 H9 0.9500
C10 C11 1.370(5)
C10 H10 0.9500
C11 C12 1.393(5)
C11 H11 0.9500
C12 H12 0.9500
C13 C18 1.388(5)
C13 C14 1.400(5)
C14 C15 1.392(5)
C14 H14 0.9500
C15 C16 1.357(7)
C15 H15 0.9500
C16 C17 1.378(7)
C16 H16 0.9500
C17 C18 1.393(5)
C17 H17 0.9500
C18 H18 0.9500
C19 C24 1.376(4)
C19 C20 1.427(4)
C20 C21 1.402(4)
C21 C22 1.379(4)
C22 C23 1.370(5)
C23 C24 1.385(4)
C25 C26 1.382(4)
C25 C30 1.413(4)
C26 C27 1.393(5)
C26 H26 0.9500
C27 C28 1.386(5)
C27 H27 0.9500
C28 C29 1.389(5)
C28 H28 0.9500
C29 C30 1.380(4)
C29 H29 0.9500
C30 H30 0.9500
C31 C32 1.379(5)
C31 C36 1.389(5)
C32 C33 1.378(6)
C32 H32 0.9500
C33 C34 1.357(6)
C33 H33 0.9500
C34 C35 1.380(6)
C34 H34 0.9500
C35 C36 1.393(5)
C35 H35 0.9500
C36 H36 0.9500
C37 H37A 0.9800
C37 H37B 0.9800
C37 H37C 0.9800
C38 H38A 0.9800
C38 H38B 0.9800
C38 H38C 0.9800
C39 H39A 0.9800
C39 H39B 0.9800
C39 H39C 0.9800
C40 H40A 0.9800
C40 H40B 0.9800
C40 H40C 0.9800
C41 H41A 0.9800
C41 H41B 0.9800
C41 H41C 0.9800
C42 H42A 0.9800
C42 H42B 0.9800
C42 H42C 0.9800
C43 C44 1.543(4)
C45 H45A 0.9900
C45 H45B 0.9900

loop_
_geom_torsion_atom_site_label_1
_geom_torsion_atom_site_label_2
_geom_torsion_atom_site_label_3
_geom_torsion_atom_site_label_4
_geom_torsion
C1 Pd1 Ag1 P2 166.49(8)
C19 Pd1 Ag1 P2 -15.64(7)
P3 Pd1 Ag1 P2 75.23(3)
P4 Pd1 Ag1 P2 -106.05(3)
C1 Pd1 Ag1 P1 16.47(8)
C19 Pd1 Ag1 P1 -165.66(7)
P3 Pd1 Ag1 P1 -74.79(3)
P4 Pd1 Ag1 P1 103.93(3)
C1 Pd1 Ag1 O2 -87.15(10)
C19 Pd1 Ag1 O2 90.72(9)
P3 Pd1 Ag1 O2 -178.40(7)
P4 Pd1 Ag1 O2 0.31(7)
C1 Pd1 Ag1 O1 -68.2(2)
C19 Pd1 Ag1 O1 109.7(2)
P3 Pd1 Ag1 O1 -159.4(2)
P4 Pd1 Ag1 O1 19.3(2)
P2 Ag1 P1 C13 32.10(12)
O2 Ag1 P1 C13 -152.63(12)
O1 Ag1 P1 C13 -100.28(11)
Pd1 Ag1 P1 C13 97.05(10)
P2 Ag1 P1 C2 -88.06(11)
O2 Ag1 P1 C2 87.21(12)
O1 Ag1 P1 C2 139.56(12)
Pd1 Ag1 P1 C2 -23.10(10)
P2 Ag1 P1 C7 148.43(10)
O2 Ag1 P1 C7 -36.30(12)
O1 Ag1 P1 C7 16.04(11)
Pd1 Ag1 P1 C7 -146.62(10)
P1 Ag1 P2 C25 -39.06(12)
O2 Ag1 P2 C25 145.69(12)
O1 Ag1 P2 C25 91.85(12)
Pd1 Ag1 P2 C25 -102.61(11)
P1 Ag1 P2 C31 -157.42(11)
O2 Ag1 P2 C31 27.33(13)
O1 Ag1 P2 C31 -26.51(12)
Pd1 Ag1 P2 C31 139.03(11)
P1 Ag1 P2 C20 81.62(11)
O2 Ag1 P2 C20 -93.63(11)
O1 Ag1 P2 C20 -147.47(11)
Pd1 Ag1 P2 C20 18.07(10)
C1 Pd1 P3 C37 -125.8(3)
C19 Pd1 P3 C37 59.3(3)
P4 Pd1 P3 C37 154.2(3)
Ag1 Pd1 P3 C37 -31.0(3)
C1 Pd1 P3 C38 0.1(2)
C19 Pd1 P3 C38 -174.8(2)
P4 Pd1 P3 C38 -79.9(2)
Ag1 Pd1 P3 C38 94.9(2)
C1 Pd1 P3 C39 116.7(2)
C19 Pd1 P3 C39 -58.2(2)
P4 Pd1 P3 C39 36.7(2)
Ag1 Pd1 P3 C39 -148.49(19)
C1 Pd1 P4 C40 -85.20(19)
C19 Pd1 P4 C40 89.98(19)
P3 Pd1 P4 C40 -5.0(2)
Ag1 Pd1 P4 C40 179.92(18)
C1 Pd1 P4 C42 33.06(16)
C19 Pd1 P4 C42 -151.76(16)
P3 Pd1 P4 C42 113.25(17)
Ag1 Pd1 P4 C42 -61.82(14)
C1 Pd1 P4 C41 157.60(15)
C19 Pd1 P4 C41 -27.22(15)
P3 Pd1 P4 C41 -122.21(17)
Ag1 Pd1 P4 C41 62.71(13)
P2 Ag1 O1 C43 101.4(2)
P1 Ag1 O1 C43 -103.4(2)
O2 Ag1 O1 C43 1.04(19)
Pd1 Ag1 O1 C43 -21.5(4)
P2 Ag1 O2 C43 -96.41(19)
P1 Ag1 O2 C43 86.3(2)
O1 Ag1 O2 C43 -1.03(19)
Pd1 Ag1 O2 C43 171.91(18)
P3 Pd1 C1 C6 -82.7(2)
P4 Pd1 C1 C6 83.2(2)
Ag1 Pd1 C1 C6 168.2(2)
P3 Pd1 C1 C2 98.7(2)
P4 Pd1 C1 C2 -95.4(2)
Ag1 Pd1 C1 C2 -10.4(2)
C6 C1 C2 C3 -1.9(4)
Pd1 C1 C2 C3 176.7(2)
C6 C1 C2 P1 175.0(2)
Pd1 C1 C2 P1 -6.4(3)
C13 P1 C2 C3 78.0(3)
C7 P1 C2 C3 -32.9(3)
Ag1 P1 C2 C3 -158.3(2)
C13 P1 C2 C1 -98.7(2)
C7 P1 C2 C1 150.4(2)
Ag1 P1 C2 C1 25.0(3)
C1 C2 C3 F1 179.0(3)
P1 C2 C3 F1 2.3(4)
C1 C2 C3 C4 -0.3(5)
P1 C2 C3 C4 -177.0(2)
F1 C3 C4 F2 0.1(5)
C2 C3 C4 F2 179.4(3)
F1 C3 C4 C5 -176.3(3)
C2 C3 C4 C5 3.0(5)
F2 C4 C5 F3 0.8(5)
C3 C4 C5 F3 177.2(3)
F2 C4 C5 C6 -179.9(3)
C3 C4 C5 C6 -3.5(5)
F3 C5 C6 F4 -1.5(5)
C4 C5 C6 F4 179.2(3)
F3 C5 C6 C1 -179.4(3)
C4 C5 C6 C1 1.3(5)
C2 C1 C6 F4 -176.3(3)
Pd1 C1 C6 F4 4.9(4)
C2 C1 C6 C5 1.5(5)
Pd1 C1 C6 C5 -177.3(3)
C13 P1 C7 C8 175.5(3)
C2 P1 C7 C8 -73.2(3)
Ag1 P1 C7 C8 54.9(3)
C13 P1 C7 C12 2.5(3)
C2 P1 C7 C12 113.8(3)
Ag1 P1 C7 C12 -118.2(3)
C12 C7 C8 C9 -1.3(5)
P1 C7 C8 C9 -174.7(3)
C7 C8 C9 C10 0.8(6)
C8 C9 C10 C11 0.0(6)
C9 C10 C11 C12 -0.3(6)
C8 C7 C12 C11 1.1(5)
P1 C7 C12 C11 174.0(3)
C10 C11 C12 C7 -0.3(6)
C2 P1 C13 C18 139.4(3)
C7 P1 C13 C18 -107.3(3)
Ag1 P1 C13 C18 13.1(3)
C2 P1 C13 C14 -42.1(3)
C7 P1 C13 C14 71.1(3)
Ag1 P1 C13 C14 -168.5(3)
C18 C13 C14 C15 0.3(6)
P1 C13 C14 C15 -178.1(3)
C13 C14 C15 C16 -0.7(7)
C14 C15 C16 C17 0.5(8)
C15 C16 C17 C18 0.1(8)
C14 C13 C18 C17 0.2(6)
P1 C13 C18 C17 178.7(4)
C16 C17 C18 C13 -0.5(8)
P3 Pd1 C19 C24 86.5(2)
P4 Pd1 C19 C24 -79.2(2)
Ag1 Pd1 C19 C24 -164.4(2)
P3 Pd1 C19 C20 -93.9(2)
P4 Pd1 C19 C20 100.3(2)
Ag1 Pd1 C19 C20 15.2(2)
C24 C19 C20 C21 -0.7(4)
Pd1 C19 C20 C21 179.8(2)
C24 C19 C20 P2 176.4(2)
Pd1 C19 C20 P2 -3.2(3)
C25 P2 C20 C21 -72.5(3)
C31 P2 C20 C21 37.9(3)
Ag1 P2 C20 C21 162.1(2)
C25 P2 C20 C19 110.4(2)
C31 P2 C20 C19 -139.2(2)
Ag1 P2 C20 C19 -15.0(2)
C19 C20 C21 F5 -176.3(2)
P2 C20 C21 F5 6.7(4)
C19 C20 C21 C22 1.7(4)
P2 C20 C21 C22 -175.4(2)
F5 C21 C22 F6 -1.5(4)
C20 C21 C22 F6 -179.5(3)
F5 C21 C22 C23 177.5(3)
C20 C21 C22 C23 -0.5(5)
F6 C22 C23 F7 -1.5(5)
C21 C22 C23 F7 179.5(3)
F6 C22 C23 C24 177.5(3)
C21 C22 C23 C24 -1.5(5)
C20 C19 C24 F8 -179.9(2)
Pd1 C19 C24 F8 -0.3(3)
C20 C19 C24 C23 -1.4(4)
Pd1 C19 C24 C23 178.2(2)
F7 C23 C24 F8 0.1(4)
C22 C23 C24 F8 -178.9(3)
F7 C23 C24 C19 -178.5(3)
C22 C23 C24 C19 2.6(5)
C31 P2 C25 C26 -99.9(3)
C20 P2 C25 C26 12.9(3)
Ag1 P2 C25 C26 136.7(3)
C31 P2 C25 C30 81.8(3)
C20 P2 C25 C30 -165.4(2)
Ag1 P2 C25 C30 -41.6(3)
C30 C25 C26 C27 2.2(5)
P2 C25 C26 C27 -176.0(3)
C25 C26 C27 C28 -0.7(6)
C26 C27 C28 C29 -1.2(6)
C27 C28 C29 C30 1.6(6)
C28 C29 C30 C25 0.0(5)
C26 C25 C30 C29 -1.9(5)
P2 C25 C30 C29 176.5(3)
C25 P2 C31 C32 -171.8(3)
C20 P2 C31 C32 76.1(3)
Ag1 P2 C31 C32 -47.4(3)
C25 P2 C31 C36 5.3(4)
C20 P2 C31 C36 -106.7(3)
Ag1 P2 C31 C36 129.7(3)
C36 C31 C32 C33 0.6(7)
P2 C31 C32 C33 177.9(4)
C31 C32 C33 C34 -1.1(8)
C32 C33 C34 C35 0.4(8)
C33 C34 C35 C36 0.7(7)
C32 C31 C36 C35 0.6(7)
P2 C31 C36 C35 -176.6(4)
C34 C35 C36 C31 -1.2(7)
Ag1 O1 C43 O2 -2.1(4)
Ag1 O1 C43 C44 178.6(3)
Ag1 O2 C43 O1 2.2(4)
Ag1 O2 C43 C44 -178.5(3)
O1 C43 C44 F10 -135.2(3)
O2 C43 C44 F10 45.4(4)
O1 C43 C44 F9 -14.1(5)
O2 C43 C44 F9 166.5(3)
O1 C43 C44 F11 106.0(4)
O2 C43 C44 F11 -73.4(4)
